data_2002949
loop_
_publ_author_name
' Madeleine Helliwell '

_publ_contact_author
;
Madeleine Helliwell
Department of Chemistry,
University of Manchester,
Oxford Road,
Manchester,
M13 9PL.
;
_publ_section_title
;
 Determination of the site of incorporation of cobalt in CoZnPO-CZP by
 multiple-wavelength anomalous-dispersion crystallography
;
_journal_issue 3
_journal_name_full 'Acta Crystallographica Section B'
_journal_page_first 327
_journal_page_last 332
_journal_paper_doi 10.1107/S0108768198014414
_journal_volume 55
_journal_year 1999
_chemical_formula_moiety 'Na6[Co0.2Zn0.8PO4]6,6(H2 O)'
_chemical_formula_sum 'Co0.2 H2 Na O5 P Zn0.8'
_chemical_formula_weight 200.06
_space_group_IT_number 179
_symmetry_cell_setting hexagonal
_symmetry_space_group_name_Hall 'P 65 2 (0 0 1)'
_symmetry_space_group_name_H-M 'P 65 2 2'
_audit_creation_method 'by teXsan v1.7'
_cell_angle_alpha 90.00
_cell_angle_beta 90.00
_cell_angle_gamma 120.00
_cell_formula_units_Z 12
_cell_length_a 10.464(4)
_cell_length_b 10.464
_cell_length_c 15.056(4)
_cell_measurement_reflns_used 14
_cell_measurement_temperature 294.2(2)
_cell_measurement_theta_max 26.1
_cell_measurement_theta_min 15.6
_cell_volume 1427.7(7)
_computing_cell_refinement 'MSC/AFC Diffractometer Control'
_computing_data_collection 'MSC/AFC Diffractometer Control'
_computing_data_reduction 'teXsan (MSC, 1995)'
_computing_publication_material 'teXsan (MSC, 1995)'
_computing_structure_refinement 'SHELXL-97 (Sheldrick, 1997)'
_computing_structure_solution
;
Zabukovic et al.; Rajic et al., 1995
;
_diffrn_ambient_temperature 294(2)
_diffrn_measured_fraction_theta_full 0.998
_diffrn_measured_fraction_theta_max 0.998
_diffrn_measurement_device 'Rigaku AFC5R four circle'
_diffrn_measurement_method \w-2\q
_diffrn_radiation_monochromator graphite
_diffrn_radiation_source 'Rigaku rotating anode'
_diffrn_radiation_type 'Cu K\a'
_diffrn_radiation_wavelength 1.5418
_diffrn_reflns_av_R_equivalents 0.0587
_diffrn_reflns_av_sigmaI/netI 0.0603
_diffrn_reflns_limit_h_max 10
_diffrn_reflns_limit_h_min -10
_diffrn_reflns_limit_k_max 10
_diffrn_reflns_limit_k_min -10
_diffrn_reflns_limit_l_max 16
_diffrn_reflns_limit_l_min -16
_diffrn_reflns_number 1733
_diffrn_reflns_reduction_process 'Lp corrections applied'
_diffrn_reflns_theta_full 59.87
_diffrn_reflns_theta_max 59.87
_diffrn_reflns_theta_min 5.70
_diffrn_standards_decay_% 1.01
_diffrn_standards_interval_count 150
_diffrn_standards_number 3
_exptl_absorpt_coefficient_mu 15.007
_exptl_absorpt_correction_T_max 0.741
_exptl_absorpt_correction_T_min 0.592
_exptl_absorpt_correction_type psi-scan
_exptl_absorpt_process_details
;
 (North,Phillips & Matthews, 1968)
;
_exptl_crystal_colour blue
_exptl_crystal_density_diffrn 2.792
_exptl_crystal_density_method 'not measured'
_exptl_crystal_description prismatic
_exptl_crystal_F_000 1169
_exptl_crystal_size_max 0.05
_exptl_crystal_size_mid 0.02
_exptl_crystal_size_min 0.02
_refine_diff_density_max 0.624
_refine_diff_density_min -0.466
_refine_ls_abs_structure_details 'Flack H D (1983), Acta Cryst. A39, 876-881'
_refine_ls_abs_structure_Flack 0.00(18)
_refine_ls_extinction_coef 0.0020(2)
_refine_ls_extinction_method SHELXL97
_refine_ls_goodness_of_fit_ref 1.081
_refine_ls_hydrogen_treatment mixed
_refine_ls_matrix_type full
_refine_ls_number_parameters 72
_refine_ls_number_reflns 713
_refine_ls_number_restraints 0
_refine_ls_restrained_S_all 1.081
_refine_ls_R_factor_all 0.0607
_refine_ls_R_factor_gt 0.0513
_refine_ls_shift/su_max 0.000
_refine_ls_shift/su_mean 0.000
_refine_ls_structure_factor_coef Fsqd
_refine_ls_weighting_details 'w=1/[\s^2^(Fo^2^)+(0.0333P)^2^+20.8883P] where P=(Fo^2^+2Fc^2^)/3'
_refine_ls_weighting_scheme calc
_refine_ls_wR_factor_ref 0.1252
_reflns_number_gt 637
_reflns_number_total 713
_reflns_threshold_expression I>2sigma(I)
_cod_data_source_file bm0019.cif
_cod_data_source_block hex
_cod_depositor_comments
;
The following automatic conversions were performed:

'_refine_ls_weighting_scheme' value 'calc
w=1/[\s^2^(Fo^2^)+(0.0333P)^2^+20.8883P] where P=(Fo^2^+2Fc^2^)/3'
was changed to 'calc'. New tag '_refine_ls_weighting_details' was
created. The value of the new tag was set to
'w=1/[\s^2^(Fo^2^)+(0.0333P)^2^+20.8883P] where P=(Fo^2^+2Fc^2^)/3'.

Automatic conversion script
Id: cif_fix_values 3143 2015-03-26 13:38:13Z robertas 

The following automatic conversions were performed:

'_exptl_absorpt_correction_type' value '\y scan' was replaced with
the value 'psi-scan' as specified in the replacement file
'src/cod-tools/trunk/data/replacement-values/replacement_values.lst'.

Automatic conversion script
Id: cif_fix_values 5376 2017-05-30 11:51:03Z andrius 
;
_cod_original_cell_volume 1427.6(6)
_cod_original_sg_symbol_H-M 'P 65 2 2   '
_cod_original_formula_sum 'Co0.20 Zn0.80 P O5 Na H2'
_cod_database_code 2002949

loop_
_symmetry_equiv_pos_as_xyz
'x, y, z'
'-y, x-y, z+2/3'
'-x+y, -x, z+1/3'
'-x, -y, z+1/2'
'y, -x+y, z+1/6'
'x-y, x, z+5/6'
'y, x, -z+2/3'
'-x, -x+y, -z+1/3'
'x-y, -y, -z'
'-y, -x, -z+1/6'
'x, x-y, -z+5/6'
'-x+y, y, -z+1/2'

loop_
_atom_site_label
_atom_site_fract_x
_atom_site_fract_y
_atom_site_fract_z
_atom_site_U_iso_or_equiv
_atom_site_adp_type
_atom_site_calc_flag
_atom_site_refinement_flags
_atom_site_occupancy
_atom_site_disorder_assembly
_atom_site_disorder_group
_atom_site_type_symbol
Zn1 -0.49273(11) -0.50727(11) 0.0833 0.0160(6) Uani d S 1 . . Zn
Zn2 0.15823(11) -0.15823(11) 0.0833 0.0145(6) Uani d S 1 . . Zn
P1 -0.1691(3) -0.4097(3) 0.05934(18) 0.0123(7) Uani d . 1 . . P
Na1 -0.6343(11) -0.2974(11) 0.0765(9) 0.044(3) Uiso d P 0.50 . . Na
O1 -0.0491(8) -0.2469(8) 0.0535(5) 0.023(2) Uani d . 1 . . O
O2 -0.3112(8) -0.4286(10) 0.0181(5) 0.027(2) Uani d . 1 . . O
O3 -0.6162(9) -0.4919(9) -0.0088(6) 0.028(2) Uiso d . 1 . . O
O4 -0.1966(8) -0.4612(8) 0.1553(5) 0.0200(19) Uani d . 1 . . O
Na2A -0.091(4) -0.018(5) -0.038(2) 0.137(12) Uiso d P 0.320(14) . . Na
Na2B -0.212(7) -0.185(8) -0.049(4) 0.137(12) Uiso d P 0.180(14) . . Na
O5A -0.414(4) -0.312(5) -0.157(3) 0.168(14) Uiso d P 0.66(5) . . O
O5B -0.416(7) -0.173(10) -0.064(8) 0.168(14) Uiso d P 0.34(5) . . O

loop_
_atom_site_aniso_label
_atom_site_aniso_U_11
_atom_site_aniso_U_22
_atom_site_aniso_U_33
_atom_site_aniso_U_12
_atom_site_aniso_U_13
_atom_site_aniso_U_23
Zn1 0.0161(8) 0.0161(8) 0.0169(11) 0.0090(9) -0.0024(7) -0.0024(7)
Zn2 0.0140(8) 0.0140(8) 0.0136(10) 0.0057(9) -0.0014(7) -0.0014(7)
P1 0.0077(13) 0.0163(15) 0.0114(12) 0.0048(12) 0.0004(11) -0.0024(11)
O1 0.019(4) 0.019(4) 0.027(5) 0.006(4) 0.005(3) 0.006(4)
O2 0.010(4) 0.039(5) 0.025(4) 0.007(4) 0.007(3) 0.011(4)
O4 0.027(5) 0.022(4) 0.014(4) 0.014(4) 0.001(3) -0.003(3)

loop_
_atom_type_symbol
_atom_type_description
_atom_type_scat_dispersion_real
_atom_type_scat_dispersion_imag
_atom_type_scat_source
Co Co -2.3653 3.6143 'International Tables Vol C Tables 4.2.6.8 and 6.1.1.4'
Zn Zn -1.5491 0.6778 'International Tables Vol C Tables 4.2.6.8 and 6.1.1.4'
P P 0.2955 0.4335 'International Tables Vol C Tables 4.2.6.8 and 6.1.1.4'
O O 0.0492 0.0322 'International Tables Vol C Tables 4.2.6.8 and 6.1.1.4'
Na Na 0.1353 0.1239 'International Tables Vol C Tables 4.2.6.8 and 6.1.1.4'
H H 0.0000 0.0000 'International Tables Vol C Tables 4.2.6.8 and 6.1.1.4'

loop_
_geom_angle_atom_site_label_1
_geom_angle_atom_site_label_2
_geom_angle_atom_site_label_3
_geom_angle_site_symmetry_1
_geom_angle_site_symmetry_3
_geom_angle
O2 Zn1 O2 . 10_445 121.9(5)
O2 Zn1 O3 . . 98.9(3)
O2 Zn1 O3 10_445 . 118.0(4)
O2 Zn1 O3 . 10_445 118.0(4)
O2 Zn1 O3 10_445 10_445 98.9(3)
O3 Zn1 O3 . 10_445 99.9(5)
O2 Zn1 Na1 . . 112.8(3)
O2 Zn1 Na1 10_445 . 125.3(3)
O3 Zn1 Na1 . . 51.0(3)
O3 Zn1 Na1 10_445 . 49.6(3)
O2 Zn1 Na1 . 10_445 125.3(3)
O2 Zn1 Na1 10_445 10_445 112.8(3)
O3 Zn1 Na1 . 10_445 49.6(3)
O3 Zn1 Na1 10_445 10_445 51.0(3)
Na1 Zn1 Na1 . 10_445 13.3(3)
O2 Zn1 Na1 . 6_554 42.8(3)
O2 Zn1 Na1 10_445 6_554 93.1(3)
O3 Zn1 Na1 . 6_554 87.5(3)
O3 Zn1 Na1 10_445 6_554 160.7(3)
Na1 Zn1 Na1 . 6_554 131.9(4)
Na1 Zn1 Na1 10_445 6_554 136.26(16)
O2 Zn1 Na1 . 8_445 93.1(3)
O2 Zn1 Na1 10_445 8_445 42.8(3)
O3 Zn1 Na1 . 8_445 160.7(3)
O3 Zn1 Na1 10_445 8_445 87.5(3)
Na1 Zn1 Na1 . 8_445 136.26(16)
Na1 Zn1 Na1 10_445 8_445 131.9(4)
Na1 Zn1 Na1 6_554 8_445 91.2(3)
O1 Zn2 O1 . 10 112.6(5)
O1 Zn2 O4 . 6_554 110.2(3)
O1 Zn2 O4 10 6_554 113.2(3)
O1 Zn2 O4 . 8 113.2(3)
O1 Zn2 O4 10 8 110.2(3)
O4 Zn2 O4 6_554 8 96.5(4)
O1 Zn2 Na1 . 10_545 117.9(3)
O1 Zn2 Na1 10 10_545 129.3(3)
O4 Zn2 Na1 6_554 10_545 51.9(3)
O4 Zn2 Na1 8 10_545 45.1(3)
O1 Zn2 Na1 . 1_655 129.3(3)
O1 Zn2 Na1 10 1_655 117.9(3)
O4 Zn2 Na1 6_554 1_655 45.1(3)
O4 Zn2 Na1 8 1_655 51.9(3)
Na1 Zn2 Na1 10_545 1_655 13.5(3)
O4 P1 O2 . . 109.9(4)
O4 P1 O3 . 9_545 107.5(4)
O2 P1 O3 . 9_545 108.4(5)
O4 P1 O1 . . 110.7(4)
O2 P1 O1 . . 108.9(5)
O3 P1 O1 9_545 . 111.3(4)
O4 P1 Na2B . . 134.6(13)
O2 P1 Na2B . . 51.6(13)
O3 P1 Na2B 9_545 . 117.5(13)
O1 P1 Na2B . . 58.1(13)
O4 P1 Na1 . 6_554 119.2(4)
O2 P1 Na1 . 6_554 57.3(4)
O3 P1 Na1 9_545 6_554 51.3(4)
O1 P1 Na1 . 6_554 129.9(4)
Na2B P1 Na1 . 6_554 87.1(13)
O4 P1 Na1 . 9_545 109.6(4)
O2 P1 Na1 . 9_545 66.7(4)
O3 P1 Na1 9_545 9_545 43.9(4)
O1 P1 Na1 . 9_545 138.0(4)
Na2B P1 Na1 . 9_545 99.5(13)
Na1 P1 Na1 6_554 9_545 12.4(3)
Na1 Na1 O4 10_445 6_454 99.3(12)
Na1 Na1 O3 10_445 10_445 85.0(13)
O4 Na1 O3 6_454 10_445 174.8(6)
Na1 Na1 O4 10_445 8_455 63.6(11)
O4 Na1 O4 6_454 8_455 76.3(5)
O3 Na1 O4 10_445 8_455 103.3(5)
Na1 Na1 O3 10_445 . 77.7(12)
O4 Na1 O3 6_454 . 108.9(6)
O3 Na1 O3 10_445 . 74.7(5)
O4 Na1 O3 8_455 . 141.1(5)
Na1 Na1 O5A 10_445 11_554 164(3)
O4 Na1 O5A 6_454 11_554 77.0(10)
O3 Na1 O5A 10_445 11_554 99.6(10)
O4 Na1 O5A 8_455 11_554 128.7(13)
O3 Na1 O5A . 11_554 89.1(13)
Na1 Na1 O2 10_445 5 125(2)
O4 Na1 O2 6_454 5 116.1(5)
O3 Na1 O2 10_445 5 58.8(4)
O4 Na1 O2 8_455 5 84.5(4)
O3 Na1 O2 . 5 122.7(5)
O5A Na1 O2 11_554 5 69.4(12)
Na1 Na1 O5B 10_445 . 143(3)
O4 Na1 O5B 6_454 . 79.1(17)
O3 Na1 O5B 10_445 . 99.2(17)
O4 Na1 O5B 8_455 . 147(2)
O3 Na1 O5B . . 68(2)
O5A Na1 O5B 11_554 . 22.0(16)
O2 Na1 O5B 5 . 87.2(19)
Na1 Na1 P1 10_445 5 104.9(18)
O4 Na1 P1 6_454 5 145.7(5)
O3 Na1 P1 10_445 5 29.3(2)
O4 Na1 P1 8_455 5 92.9(4)
O3 Na1 P1 . 5 99.9(4)
O5A Na1 P1 11_554 5 85.4(11)
O2 Na1 P1 5 5 29.6(2)
O5B Na1 P1 . 5 95.3(17)
Na1 Na1 Zn2 10_445 1_455 83.24(17)
O4 Na1 Zn2 6_454 1_455 38.2(2)
O3 Na1 Zn2 10_445 1_455 140.6(5)
O4 Na1 Zn2 8_455 1_455 38.5(2)
O3 Na1 Zn2 . 1_455 137.9(5)
O5A Na1 Zn2 11_554 1_455 101.7(10)
O2 Na1 Zn2 5 1_455 99.0(4)
O5B Na1 Zn2 . 1_455 112.7(19)
P1 Na1 Zn2 5 1_455 121.3(4)
Na1 Na1 Zn1 10_445 . 83.34(17)
O4 Na1 Zn1 6_454 . 145.5(6)
O3 Na1 Zn1 10_445 . 37.5(2)
O4 Na1 Zn1 8_455 . 132.7(5)
O3 Na1 Zn1 . . 37.6(2)
O5A Na1 Zn1 11_554 . 91.2(11)
O2 Na1 Zn1 5 . 88.7(4)
O5B Na1 Zn1 . . 78.5(19)
P1 Na1 Zn1 5 . 62.7(2)
Zn2 Na1 Zn1 1_455 . 166.6(3)
Na1 Na1 P1 10_445 9_445 62.8(17)
O4 Na1 P1 6_454 9_445 90.5(4)
O3 Na1 P1 10_445 9_445 94.0(4)
O4 Na1 P1 8_455 9_445 121.3(4)
O3 Na1 P1 . 9_445 25.2(2)
O5A Na1 P1 11_554 9_445 101.8(14)
O2 Na1 P1 5 9_445 147.7(4)
O5B Na1 P1 . 9_445 80(2)
P1 Na1 P1 5 9_445 122.1(3)
Zn2 Na1 P1 1_455 9_445 113.3(3)
Zn1 Na1 P1 . 9_445 59.82(19)
P1 O1 Zn2 . . 128.2(5)
P1 O1 Na2B . . 92.1(16)
Zn2 O1 Na2B . . 137.0(15)
P1 O1 Na2A . 9 130.5(9)
Zn2 O1 Na2A . 9 99.8(8)
Na2B O1 Na2A . 9 48.6(18)
P1 O1 Na2A . . 123.5(8)
Zn2 O1 Na2A . . 107.6(8)
Na2B O1 Na2A . . 31.8(15)
Na2A O1 Na2A 9 . 23.1(11)
P1 O2 Zn1 . . 122.5(4)
P1 O2 Na2B . . 99.0(16)
Zn1 O2 Na2B . . 118.2(16)
P1 O2 Na1 . 6_554 93.1(5)
Zn1 O2 Na1 . 6_554 107.1(4)
Na2B O2 Na1 . 6_554 114.7(16)
P1 O3 Zn1 9_445 . 139.6(6)
P1 O3 Na1 9_445 10_445 99.4(5)
Zn1 O3 Na1 . 10_445 92.9(4)
P1 O3 Na1 9_445 . 110.9(5)
Zn1 O3 Na1 . . 91.4(4)
Na1 O3 Na1 10_445 . 17.3(4)
P1 O4 Zn2 . 5 119.1(4)
P1 O4 Na1 . 5_545 143.8(5)
Zn2 O4 Na1 5 5_545 96.7(4)
P1 O4 Na1 . 8_445 144.5(5)
Zn2 O4 Na1 5 8_445 89.6(4)
Na1 O4 Na1 5_545 8_445 17.2(4)
Na2A Na2A Na2A 9 11_554 168(4)
Na2A Na2A Na2B 9 . 112(6)
Na2A Na2A Na2B 11_554 . 68(3)
Na2A Na2A Na2B 9 11_554 133(3)
Na2A Na2A Na2B 11_554 11_554 58(3)
Na2B Na2A Na2B . 11_554 72(5)
Na2A Na2A Na2B 9 9 39(4)
Na2A Na2A Na2B 11_554 9 146(4)
Na2B Na2A Na2B . 9 142(4)
Na2B Na2A Na2B 11_554 9 108(3)
Na2A Na2A Na2A 9 6_554 167.5(14)
Na2A Na2A Na2A 11_554 6_554 5.1(16)
Na2B Na2A Na2A . 6_554 73(3)
Na2B Na2A Na2A 11_554 6_554 59(3)
Na2B Na2A Na2A 9 6_554 141(2)
Na2A Na2A Na2A 9 5 6(2)
Na2A Na2A Na2A 11_554 5 163(3)
Na2B Na2A Na2A . 5 115(3)
Na2B Na2A Na2A 11_554 5 139(3)
Na2B Na2A Na2A 9 5 39.7(17)
Na2A Na2A Na2A 6_554 5 161.1(7)
Na2A Na2A Na2B 9 5 27.9(19)
Na2A Na2A Na2B 11_554 5 161.4(15)
Na2B Na2A Na2B . 5 97(3)
Na2B Na2A Na2B 11_554 5 107(4)
Na2B Na2A Na2B 9 5 45(3)
Na2A Na2A Na2B 6_554 5 164.5(18)
Na2A Na2A Na2B 5 5 34.3(16)
Na2A Na2A O1 9 9 81(4)
Na2A Na2A O1 11_554 9 95.2(15)
Na2B Na2A O1 . 9 158(3)
Na2B Na2A O1 11_554 9 112(3)
Na2B Na2A O1 9 9 59(2)
Na2A Na2A O1 6_554 9 90.4(10)
Na2A Na2A O1 5 9 76.2(9)
Na2B Na2A O1 5 9 101.6(17)
Na2A Na2A O5B 9 . 105(3)
Na2A Na2A O5B 11_554 . 84(2)
Na2B Na2A O5B . . 46(3)
Na2B Na2A O5B 11_554 . 43(3)
Na2B Na2A O5B 9 . 108(3)
Na2A Na2A O5B 6_554 . 87(3)
Na2A Na2A O5B 5 . 111(3)
Na2B Na2A O5B 5 . 78(3)
O1 Na2A O5B 9 . 150(3)
Na2A Na2A O1 9 . 76(3)
Na2A Na2A O1 11_554 . 95(3)
Na2B Na2A O1 . . 61(3)
Na2B Na2A O1 11_554 . 133(3)
Na2B Na2A O1 9 . 113.0(18)
Na2A Na2A O1 6_554 . 98.3(10)
Na2A Na2A O1 5 . 73.8(8)
Na2B Na2A O1 5 . 87.5(18)
O1 Na2A O1 9 . 107.7(11)
O5B Na2A O1 . . 102(2)
Na2A Na2A Na2B 9 6_554 148(3)
Na2A Na2A Na2B 11_554 6_554 21(3)
Na2B Na2A Na2B . 6_554 64(2)
Na2B Na2A Na2B 11_554 6_554 78(3)
Na2B Na2A Na2B 9 6_554 153(3)
Na2A Na2A Na2B 6_554 6_554 23.1(13)
Na2A Na2A Na2B 5 6_554 143.2(17)
Na2B Na2A Na2B 5 6_554 159(2)
O1 Na2A Na2B 9 6_554 94.6(14)
O5B Na2A Na2B . 6_554 94(3)
O1 Na2A Na2B . 6_554 75.5(13)
Na2A Na2B Na2A . 11_554 54(3)
Na2A Na2B Na2B . 11_554 57(3)
Na2A Na2B Na2B 11_554 11_554 50(3)
Na2A Na2B O5B . 11_554 121(5)
Na2A Na2B O5B 11_554 11_554 103(4)
Na2B Na2B O5B 11_554 11_554 67(3)
Na2A Na2B O5B . . 103(5)
Na2A Na2B O5B 11_554 . 107(5)
Na2B Na2B O5B 11_554 . 59(3)
O5B Na2B O5B 11_554 . 25(6)
Na2A Na2B Na2A . 9 29(3)
Na2A Na2B Na2A 11_554 9 82(3)
Na2B Na2B Na2A 11_554 9 78(4)
O5B Na2B Na2A 11_554 9 126(5)
O5B Na2B Na2A . 9 101(4)
Na2A Na2B O2 . . 143(4)
Na2A Na2B O2 11_554 . 142(4)
Na2B Na2B O2 11_554 . 158(2)
O5B Na2B O2 11_554 . 91(3)
O5B Na2B O2 . . 101(4)
Na2A Na2B O2 9 . 118(3)
Na2A Na2B O5A . . 132(4)
Na2A Na2B O5A 11_554 . 93(3)
Na2B Na2B O5A 11_554 . 75(3)
O5B Na2B O5A 11_554 . 26(3)
O5B Na2B O5A . . 51(4)
Na2A Na2B O5A 9 . 149(4)
O2 Na2B O5A . . 85(2)
Na2A Na2B O1 . . 87(3)
Na2A Na2B O1 11_554 . 103(3)
Na2B Na2B O1 11_554 . 143(2)
O5B Na2B O1 11_554 . 150(4)
O5B Na2B O1 . . 147(4)
Na2A Na2B O1 9 . 72.6(19)
O2 Na2B O1 . . 58.9(16)
O5A Na2B O1 . . 138(3)
Na2A Na2B Na2A . 6_554 72(3)
Na2A Na2B Na2A 11_554 6_554 18.8(15)
Na2B Na2B Na2A 11_554 6_554 57(3)
O5B Na2B Na2A 11_554 6_554 94(4)
O5B Na2B Na2A . 6_554 105(4)
Na2A Na2B Na2A 9 6_554 100(3)
O2 Na2B Na2A . 6_554 128(3)
O5A Na2B Na2A . 6_554 78(2)
O1 Na2B Na2A . 6_554 108(2)
Na2A Na2B O5A . 11_554 87(3)
Na2A Na2B O5A 11_554 11_554 111(4)
Na2B Na2B O5A 11_554 11_554 61(3)
O5B Na2B O5A 11_554 11_554 48(4)
O5B Na2B O5A . 11_554 23(3)
Na2A Na2B O5A 9 11_554 79(3)
O2 Na2B O5A . 11_554 104(2)
O5A Na2B O5A . 11_554 74(3)
O1 Na2B O5A . 11_554 131(3)
Na2A Na2B O5A 6_554 11_554 117(3)
Na2A Na2B O5A . 7_554 140(4)
Na2A Na2B O5A 11_554 7_554 87(3)
Na2B Na2B O5A 11_554 7_554 102(4)
O5B Na2B O5A 11_554 7_554 66(4)
O5B Na2B O5A . 7_554 91(4)
Na2A Na2B O5A 9 7_554 165(3)
O2 Na2B O5A . 7_554 67.0(19)
O5A Na2B O5A . 7_554 41(2)
O1 Na2B O5A . 7_554 101(2)
Na2A Na2B O5A 6_554 7_554 68(2)
O5A Na2B O5A 11_554 7_554 114(3)
O5B O5A Na2B 11_554 . 56(5)
O5B O5A Na1 11_554 11_554 98(5)
Na2B O5A Na1 . 11_554 152(3)
O5B O5A Na2B 11_554 11_554 51(5)
Na2B O5A Na2B . 11_554 44(3)
Na1 O5A Na2B 11_554 11_554 113(2)
O5B O5A Na2B 11_554 7_554 124(5)
Na2B O5A Na2B . 7_554 85(3)
Na1 O5A Na2B 11_554 7_554 105(2)
Na2B O5A Na2B 11_554 7_554 72(2)
O5B O5B O5A 11_554 11_554 170(10)
O5B O5B Na2B 11_554 11_554 86(7)
O5A O5B Na2B 11_554 11_554 98(6)
O5B O5B Na2B 11_554 . 69(6)
O5A O5B Na2B 11_554 . 106(6)
Na2B O5B Na2B 11_554 . 54(4)
O5B O5B Na1 11_554 . 114(8)
O5A O5B Na1 11_554 . 60(5)
Na2B O5B Na1 11_554 . 155(5)
Na2B O5B Na1 . . 118(4)
O5B O5B Na2A 11_554 . 94(3)
O5A O5B Na2A 11_554 . 85(5)
Na2B O5B Na2A 11_554 . 34(2)
Na2B O5B Na2A . . 31(2)
Na1 O5B Na2A . . 125(4)

loop_
_geom_bond_atom_site_label_1
_geom_bond_atom_site_label_2
_geom_bond_site_symmetry_2
_geom_bond_distance
Zn1 O2 . 1.920(7)
Zn1 O2 10_445 1.920(7)
Zn1 O3 . 1.956(8)
Zn1 O3 10_445 1.956(8)
Zn1 Na1 . 3.207(10)
Zn1 Na1 10_445 3.207(10)
Zn1 Na1 6_554 3.663(12)
Zn1 Na1 8_445 3.663(12)
Zn2 O1 . 1.938(8)
Zn2 O1 10 1.938(8)
Zn2 O4 6_554 1.969(7)
Zn2 O4 8 1.969(7)
Zn2 Na1 10_545 3.163(10)
Zn2 Na1 1_655 3.163(10)
P1 O4 . 1.519(7)
P1 O2 . 1.529(8)
P1 O3 9_545 1.531(8)
P1 O1 . 1.532(8)
P1 Na2B . 3.08(7)
P1 Na1 6_554 3.090(13)
P1 Na1 9_545 3.359(12)
Na1 Na1 10_445 .744(19)
Na1 O4 6_454 2.257(14)
Na1 O3 10_445 2.445(14)
Na1 O4 8_455 2.488(13)
Na1 O3 . 2.493(14)
Na1 O5A 11_554 2.53(4)
Na1 O2 5 2.604(15)
Na1 O5B . 2.90(9)
Na1 P1 5 3.090(13)
Na1 Zn2 1_455 3.163(10)
Na1 P1 9_445 3.359(12)
O1 Na2B . 2.61(7)
O1 Na2A 9 2.91(4)
O1 Na2A . 2.97(4)
O2 Na2B . 2.44(7)
O2 Na1 6_554 2.604(15)
O3 P1 9_445 1.531(8)
O3 Na1 10_445 2.445(14)
O4 Zn2 5 1.969(7)
O4 Na1 5_545 2.257(14)
O4 Na1 8_445 2.488(13)
Na2A Na2A 9 1.18(6)
Na2A Na2A 11_554 1.49(6)
Na2A Na2B . 1.57(7)
Na2A Na2B 11_554 1.71(7)
Na2A Na2B 9 2.29(9)
Na2A Na2A 6_554 2.656(11)
Na2A Na2A 5 2.656(11)
Na2A Na2B 5 2.67(8)
Na2A O1 9 2.91(4)
Na2A O5B . 2.97(7)
Na2A Na2B 6_554 3.62(8)
Na2B Na2A 11_554 1.71(7)
Na2B Na2B 11_554 1.94(14)
Na2B O5B 11_554 2.07(9)
Na2B O5B . 2.21(10)
Na2B Na2A 9 2.29(9)
Na2B O5A . 2.46(8)
Na2B Na2A 6_554 2.67(8)
Na2B O5A 11_554 2.72(8)
Na2B O5A 7_554 2.83(9)
O5A O5B 11_554 1.10(9)
O5A Na1 11_554 2.53(4)
O5A Na2B 11_554 2.72(8)
O5A Na2B 7_554 2.83(9)
O5B O5B 11_554 .9(2)
O5B O5A 11_554 1.10(9)
O5B Na2B 11_554 2.07(9)

loop_
_geom_torsion_atom_site_label_1
_geom_torsion_atom_site_label_2
_geom_torsion_atom_site_label_3
_geom_torsion_atom_site_label_4
_geom_torsion_site_symmetry_1
_geom_torsion_site_symmetry_4
_geom_torsion
O2 Zn1 Na1 Na1 . 10_445 161.3(19)
O2 Zn1 Na1 Na1 10_445 10_445 -21(2)
O3 Zn1 Na1 Na1 . 10_445 78(2)
O3 Zn1 Na1 Na1 10_445 10_445 -90(2)
Na1 Zn1 Na1 Na1 6_554 10_445 115.2(19)
Na1 Zn1 Na1 Na1 8_445 10_445 -77(2)
O2 Zn1 Na1 O4 . 6_454 64.6(8)
O2 Zn1 Na1 O4 10_445 6_454 -117.9(7)
O3 Zn1 Na1 O4 . 6_454 -18.3(7)
O3 Zn1 Na1 O4 10_445 6_454 172.8(9)
Na1 Zn1 Na1 O4 10_445 6_454 -97(2)
Na1 Zn1 Na1 O4 6_554 6_454 18.4(10)
Na1 Zn1 Na1 O4 8_445 6_454 -173.8(7)
O2 Zn1 Na1 O3 . 10_445 -108.2(5)
O2 Zn1 Na1 O3 10_445 10_445 69.3(5)
O3 Zn1 Na1 O3 . 10_445 168.9(3)
Na1 Zn1 Na1 O3 10_445 10_445 90(2)
Na1 Zn1 Na1 O3 6_554 10_445 -154.4(4)
Na1 Zn1 Na1 O3 8_445 10_445 13.4(4)
O2 Zn1 Na1 O4 . 8_455 -154.6(6)
O2 Zn1 Na1 O4 10_445 8_455 22.9(8)
O3 Zn1 Na1 O4 . 8_455 122.5(7)
O3 Zn1 Na1 O4 10_445 8_455 -46.4(6)
Na1 Zn1 Na1 O4 10_445 8_455 44.1(16)
Na1 Zn1 Na1 O4 6_554 8_455 159.2(4)
Na1 Zn1 Na1 O4 8_445 8_455 -33.0(6)
O2 Zn1 Na1 O3 . . 82.9(4)
O2 Zn1 Na1 O3 10_445 . -99.7(5)
O3 Zn1 Na1 O3 10_445 . -168.9(3)
Na1 Zn1 Na1 O3 10_445 . -78(2)
Na1 Zn1 Na1 O3 6_554 . 36.7(5)
Na1 Zn1 Na1 O3 8_445 . -155.6(4)
O2 Zn1 Na1 O5A . 11_554 -4.0(13)
O2 Zn1 Na1 O5A 10_445 11_554 173.5(13)
O3 Zn1 Na1 O5A . 11_554 -86.9(13)
O3 Zn1 Na1 O5A 10_445 11_554 104.2(13)
Na1 Zn1 Na1 O5A 10_445 11_554 -165(3)
Na1 Zn1 Na1 O5A 6_554 11_554 -50.1(14)
Na1 Zn1 Na1 O5A 8_445 11_554 117.6(13)
O2 Zn1 Na1 O2 . 5 -73.4(4)
O2 Zn1 Na1 O2 10_445 5 104.1(4)
O3 Zn1 Na1 O2 . 5 -156.3(5)
O3 Zn1 Na1 O2 10_445 5 34.8(4)
Na1 Zn1 Na1 O2 10_445 5 125(2)
Na1 Zn1 Na1 O2 6_554 5 -119.5(4)
Na1 Zn1 Na1 O2 8_445 5 48.2(3)
O2 Zn1 Na1 O5B . . 14(2)
O2 Zn1 Na1 O5B 10_445 . -168(2)
O3 Zn1 Na1 O5B . . -69(2)
O3 Zn1 Na1 O5B 10_445 . 122(2)
Na1 Zn1 Na1 O5B 10_445 . -147(3)
Na1 Zn1 Na1 O5B 6_554 . -32(2)
Na1 Zn1 Na1 O5B 8_445 . 136(2)
O2 Zn1 Na1 P1 . 5 -88.1(3)
O2 Zn1 Na1 P1 10_445 5 89.3(4)
O3 Zn1 Na1 P1 . 5 -171.0(4)
O3 Zn1 Na1 P1 10_445 5 20.1(3)
Na1 Zn1 Na1 P1 10_445 5 111(2)
Na1 Zn1 Na1 P1 6_554 5 -134.3(3)
Na1 Zn1 Na1 P1 8_445 5 33.4(2)
O2 Zn1 Na1 Zn2 . 1_455 161(2)
O2 Zn1 Na1 Zn2 10_445 1_455 -21(2)
O3 Zn1 Na1 Zn2 . 1_455 78(2)
O3 Zn1 Na1 Zn2 10_445 1_455 -90(2)
Na1 Zn1 Na1 Zn2 10_445 1_455 .001(5)
Na1 Zn1 Na1 Zn2 6_554 1_455 115.2(19)
Na1 Zn1 Na1 Zn2 8_445 1_455 -77(2)
O2 Zn1 Na1 P1 . 9_445 99.0(3)
O2 Zn1 Na1 P1 10_445 9_445 -83.5(4)
O3 Zn1 Na1 P1 . 9_445 16.1(3)
O3 Zn1 Na1 P1 10_445 9_445 -152.8(4)
Na1 Zn1 Na1 P1 10_445 9_445 -62(2)
Na1 Zn1 Na1 P1 6_554 9_445 52.8(4)
Na1 Zn1 Na1 P1 8_445 9_445 -139.4(2)
O4 P1 O1 Zn2 . . 65.8(6)
O2 P1 O1 Zn2 . . -173.2(5)
O3 P1 O1 Zn2 9_545 . -53.8(7)
Na2B P1 O1 Zn2 . . -163.7(16)
Na1 P1 O1 Zn2 6_554 . -110.4(6)
Na1 P1 O1 Zn2 9_545 . -97.4(6)
O4 P1 O1 Na2B . . -130.5(15)
O2 P1 O1 Na2B . . -9.5(15)
O3 P1 O1 Na2B 9_545 . 110.0(15)
Na1 P1 O1 Na2B 6_554 . 53.3(16)
Na1 P1 O1 Na2B 9_545 . 66.3(16)
O4 P1 O1 Na2A . 9 -97.6(10)
O2 P1 O1 Na2A . 9 23.4(10)
O3 P1 O1 Na2A 9_545 9 142.8(9)
Na2B P1 O1 Na2A . 9 32.9(16)
Na1 P1 O1 Na2A 6_554 9 86.1(10)
Na1 P1 O1 Na2A 9_545 9 99.2(10)
O4 P1 O1 Na2A . . -125.4(8)
O2 P1 O1 Na2A . . -4.4(9)
O3 P1 O1 Na2A 9_545 . 115.1(8)
Na2B P1 O1 Na2A . . 5.1(17)
Na1 P1 O1 Na2A 6_554 . 58.4(9)
Na1 P1 O1 Na2A 9_545 . 71.5(10)
O1 Zn2 O1 P1 10 . -155.6(7)
O4 Zn2 O1 P1 6_554 . 77.0(6)
O4 Zn2 O1 P1 8 . -29.8(7)
Na1 Zn2 O1 P1 10_545 . 20.3(7)
Na1 Zn2 O1 P1 1_655 . 29.0(8)
O1 Zn2 O1 Na2B 10 . 49(2)
O4 Zn2 O1 Na2B 6_554 . -79(2)
O4 Zn2 O1 Na2B 8 . 175(2)
Na1 Zn2 O1 Na2B 10_545 . -135(2)
Na1 Zn2 O1 Na2B 1_655 . -127(2)
O1 Zn2 O1 Na2A 10 9 11.7(6)
O4 Zn2 O1 Na2A 6_554 9 -115.7(7)
O4 Zn2 O1 Na2A 8 9 137.5(7)
Na1 Zn2 O1 Na2A 10_545 9 -172.4(7)
Na1 Zn2 O1 Na2A 1_655 9 -163.7(7)
O1 Zn2 O1 Na2A 10 . 34.1(6)
O4 Zn2 O1 Na2A 6_554 . -93.3(7)
O4 Zn2 O1 Na2A 8 . 160.0(6)
Na1 Zn2 O1 Na2A 10_545 . -150.0(7)
Na1 Zn2 O1 Na2A 1_655 . -141.2(7)
O4 P1 O2 Zn1 . . .0(8)
O3 P1 O2 Zn1 9_545 . 117.3(6)
O1 P1 O2 Zn1 . . -121.5(6)
Na2B P1 O2 Zn1 . . -131.8(18)
Na1 P1 O2 Zn1 6_554 . 112.6(7)
Na1 P1 O2 Zn1 9_545 . 103.4(6)
O4 P1 O2 Na2B . . 131.8(17)
O3 P1 O2 Na2B 9_545 . -110.9(17)
O1 P1 O2 Na2B . . 10.3(17)
Na1 P1 O2 Na2B 6_554 . -115.6(17)
Na1 P1 O2 Na2B 9_545 . -124.8(17)
O4 P1 O2 Na1 . 6_554 -112.6(4)
O3 P1 O2 Na1 9_545 6_554 4.7(6)
O1 P1 O2 Na1 . 6_554 125.9(4)
Na2B P1 O2 Na1 . 6_554 115.6(17)
Na1 P1 O2 Na1 9_545 6_554 -9.2(4)
O2 Zn1 O2 P1 10_445 . -50.6(5)
O3 Zn1 O2 P1 . . 178.3(6)
O3 Zn1 O2 P1 10_445 . 72.0(7)
Na1 Zn1 O2 P1 . . 127.0(6)
Na1 Zn1 O2 P1 10_445 . 132.2(6)
Na1 Zn1 O2 P1 6_554 . -105.2(8)
Na1 Zn1 O2 P1 8_445 . -16.8(6)
O2 Zn1 O2 Na2B 10_445 . -173.9(19)
O3 Zn1 O2 Na2B . . 54.9(19)
O3 Zn1 O2 Na2B 10_445 . -51.4(19)
Na1 Zn1 O2 Na2B . . 3.6(19)
Na1 Zn1 O2 Na2B 10_445 . 8.8(19)
Na1 Zn1 O2 Na2B 6_554 . 131.4(19)
Na1 Zn1 O2 Na2B 8_445 . -140.2(18)
O2 Zn1 O2 Na1 10_445 6_554 54.7(3)
O3 Zn1 O2 Na1 . 6_554 -76.5(4)
O3 Zn1 O2 Na1 10_445 6_554 177.2(4)
Na1 Zn1 O2 Na1 . 6_554 -127.8(5)
Na1 Zn1 O2 Na1 10_445 6_554 -122.6(4)
Na1 Zn1 O2 Na1 8_445 6_554 88.4(5)
O2 Zn1 O3 P1 . 9_445 122.4(8)
O2 Zn1 O3 P1 10_445 9_445 -11.2(9)
O3 Zn1 O3 P1 10_445 9_445 -116.9(9)
Na1 Zn1 O3 P1 . 9_445 -125.5(9)
Na1 Zn1 O3 P1 10_445 9_445 -108.2(9)
Na1 Zn1 O3 P1 6_554 9_445 81.0(8)
Na1 Zn1 O3 P1 8_445 9_445 -5.4(16)
O2 Zn1 O3 Na1 . 10_445 -129.4(4)
O2 Zn1 O3 Na1 10_445 10_445 97.0(4)
O3 Zn1 O3 Na1 10_445 10_445 -8.7(2)
Na1 Zn1 O3 Na1 . 10_445 -17.2(4)
Na1 Zn1 O3 Na1 6_554 10_445 -170.8(3)
Na1 Zn1 O3 Na1 8_445 10_445 102.8(10)
O2 Zn1 O3 Na1 . . -112.2(4)
O2 Zn1 O3 Na1 10_445 . 114.3(4)
O3 Zn1 O3 Na1 10_445 . 8.5(2)
Na1 Zn1 O3 Na1 10_445 . 17.2(4)
Na1 Zn1 O3 Na1 6_554 . -153.5(4)
Na1 Zn1 O3 Na1 8_445 . 120.0(7)
Na1 Na1 O3 P1 10_445 9_445 50.5(17)
O4 Na1 O3 P1 6_454 9_445 -45.2(6)
O3 Na1 O3 P1 10_445 9_445 138.7(7)
O4 Na1 O3 P1 8_455 9_445 46.4(11)
O5A Na1 O3 P1 11_554 9_445 -121.1(11)
O2 Na1 O3 P1 5 9_445 174.2(5)
O5B Na1 O3 P1 . 9_445 -114.5(18)
P1 Na1 O3 P1 5 9_445 153.7(4)
Zn2 Na1 O3 P1 1_455 9_445 -14.5(9)
Zn1 Na1 O3 P1 . 9_445 145.6(7)
Na1 Na1 O3 Zn1 10_445 . -95.1(16)
O4 Na1 O3 Zn1 6_454 . 169.2(4)
O3 Na1 O3 Zn1 10_445 . -6.97(19)
O4 Na1 O3 Zn1 8_455 . -99.3(9)
O5A Na1 O3 Zn1 11_554 . 93.2(10)
O2 Na1 O3 Zn1 5 . 28.6(6)
O5B Na1 O3 Zn1 . . 99.9(18)
P1 Na1 O3 Zn1 5 . 8.1(4)
Zn2 Na1 O3 Zn1 1_455 . -160.2(5)
P1 Na1 O3 Zn1 9_445 . -145.6(7)
O4 Na1 O3 Na1 6_454 10_445 -95.7(16)
O3 Na1 O3 Na1 10_445 10_445 88.1(17)
O4 Na1 O3 Na1 8_455 10_445 -4.2(11)
O5A Na1 O3 Na1 11_554 10_445 -172(2)
O2 Na1 O3 Na1 5 10_445 124(2)
O5B Na1 O3 Na1 . 10_445 -165(2)
P1 Na1 O3 Na1 5 10_445 103.2(17)
Zn2 Na1 O3 Na1 1_455 10_445 -65.1(14)
Zn1 Na1 O3 Na1 . 10_445 95.1(16)
P1 Na1 O3 Na1 9_445 10_445 -50.5(17)
O2 P1 O4 Zn2 . 5 -92.7(6)
O3 P1 O4 Zn2 9_545 5 149.4(5)
O1 P1 O4 Zn2 . 5 27.7(6)
Na2B P1 O4 Zn2 . 5 -37.5(19)
Na1 P1 O4 Zn2 6_554 5 -155.6(3)
Na1 P1 O4 Zn2 9_545 5 -164.2(3)
O2 P1 O4 Na1 . 5_545 76.7(9)
O3 P1 O4 Na1 9_545 5_545 -41.1(9)
O1 P1 O4 Na1 . 5_545 -162.9(8)
Na2B P1 O4 Na1 . 5_545 132.0(19)
Na1 P1 O4 Na1 6_554 5_545 13.8(10)
Na1 P1 O4 Na1 9_545 5_545 5.3(9)
O2 P1 O4 Na1 . 8_445 47.3(9)
O3 P1 O4 Na1 9_545 8_445 -70.6(9)
O1 P1 O4 Na1 . 8_445 167.7(7)
Na2B P1 O4 Na1 . 8_445 103(2)
Na1 P1 O4 Na1 6_554 8_445 -15.7(9)
Na1 P1 O4 Na1 9_545 8_445 -24.2(9)
P1 O1 Na2A Na2A . 9 116(3)
Zn2 O1 Na2A Na2A . 9 -73(2)
Na2B O1 Na2A Na2A . 9 126(4)
P1 O1 Na2A Na2A . 11_554 -71.4(7)
Zn2 O1 Na2A Na2A . 11_554 99.5(6)
Na2B O1 Na2A Na2A . 11_554 -62(3)
Na2A O1 Na2A Na2A 9 11_554 173(3)
P1 O1 Na2A Na2B . . -10(3)
Zn2 O1 Na2A Na2B . . 161(3)
Na2A O1 Na2A Na2B 9 . -126(4)
P1 O1 Na2A Na2B . 11_554 -21(4)
Zn2 O1 Na2A Na2B . 11_554 150(3)
Na2B O1 Na2A Na2B . 11_554 -11(5)
Na2A O1 Na2A Na2B 9 11_554 -137(4)
P1 O1 Na2A Na2B . 9 129(2)
Zn2 O1 Na2A Na2B . 9 -61(2)
Na2B O1 Na2A Na2B . 9 138(4)
Na2A O1 Na2A Na2B 9 9 13(3)
P1 O1 Na2A Na2A . 6_554 -75.4(11)
Zn2 O1 Na2A Na2A . 6_554 95.4(11)
Na2B O1 Na2A Na2A . 6_554 -66(3)
Na2A O1 Na2A Na2A 9 6_554 169(3)
P1 O1 Na2A Na2A . 5 122.2(9)
Zn2 O1 Na2A Na2A . 5 -67.0(9)
Na2B O1 Na2A Na2A . 5 132(3)
Na2A O1 Na2A Na2A 9 5 6(3)
P1 O1 Na2A Na2B . 5 90.2(16)
Zn2 O1 Na2A Na2B . 5 -99.0(16)
Na2B O1 Na2A Na2B . 5 100(3)
Na2A O1 Na2A Na2B 9 5 -26(3)
P1 O1 Na2A O1 . 9 -168.5(7)
Zn2 O1 Na2A O1 . 9 2.3(10)
Na2B O1 Na2A O1 . 9 -159(3)
Na2A O1 Na2A O1 9 9 76(3)
P1 O1 Na2A O5B . . 13(3)
Zn2 O1 Na2A O5B . . -176(2)
Na2B O1 Na2A O5B . . 23(4)
Na2A O1 Na2A O5B 9 . -103(3)
P1 O1 Na2A Na2B . 6_554 -78.3(14)
Zn2 O1 Na2A Na2B . 6_554 92.5(13)
Na2B O1 Na2A Na2B . 6_554 -69(3)
Na2A O1 Na2A Na2B 9 6_554 166(3)
Na2A Na2A Na2B Na2A 9 11_554 -167(4)
Na2B Na2A Na2B Na2A 11_554 11_554 62(3)
Na2B Na2A Na2B Na2A 9 11_554 159(6)
Na2A Na2A Na2B Na2A 6_554 11_554 0(3)
Na2A Na2A Na2B Na2A 5 11_554 -161(4)
Na2B Na2A Na2B Na2A 5 11_554 168(4)
O1 Na2A Na2B Na2A 9 11_554 -44(8)
O5B Na2A Na2B Na2A . 11_554 102(5)
O1 Na2A Na2B Na2A . 11_554 -109(3)
Na2B Na2A Na2B Na2A 6_554 11_554 -22(3)
Na2A Na2A Na2B Na2B 9 11_554 130(4)
Na2A Na2A Na2B Na2B 11_554 11_554 -62(3)
Na2B Na2A Na2B Na2B 9 11_554 97(6)
Na2A Na2A Na2B Na2B 6_554 11_554 -62(3)
Na2A Na2A Na2B Na2B 5 11_554 136(4)
Na2B Na2A Na2B Na2B 5 11_554 106(4)
O1 Na2A Na2B Na2B 9 11_554 -106(8)
O5B Na2A Na2B Na2B . 11_554 40(4)
O1 Na2A Na2B Na2B . 11_554 -171(4)
Na2B Na2A Na2B Na2B 6_554 11_554 -85(3)
Na2A Na2A Na2B O5B 9 11_554 109(5)
Na2A Na2A Na2B O5B 11_554 11_554 -84(5)
Na2B Na2A Na2B O5B 11_554 11_554 -22(5)
Na2B Na2A Na2B O5B 9 11_554 76(7)
Na2A Na2A Na2B O5B 6_554 11_554 -83(5)
Na2A Na2A Na2B O5B 5 11_554 115(5)
Na2B Na2A Na2B O5B 5 11_554 84(6)
O1 Na2A Na2B O5B 9 11_554 -128(8)
O5B Na2A Na2B O5B . 11_554 18(7)
O1 Na2A Na2B O5B . 11_554 167(6)
Na2B Na2A Na2B O5B 6_554 11_554 -106(5)
Na2A Na2A Na2B O5B 9 . 90(5)
Na2A Na2A Na2B O5B 11_554 . -102(5)
Na2B Na2A Na2B O5B 11_554 . -40(4)
Na2B Na2A Na2B O5B 9 . 57(7)
Na2A Na2A Na2B O5B 6_554 . -102(4)
Na2A Na2A Na2B O5B 5 . 96(4)
Na2B Na2A Na2B O5B 5 . 65(5)
O1 Na2A Na2B O5B 9 . -146(7)
O1 Na2A Na2B O5B . . 148(5)
Na2B Na2A Na2B O5B 6_554 . -125(4)
Na2A Na2A Na2B Na2A 11_554 9 167(4)
Na2B Na2A Na2B Na2A 11_554 9 -130(4)
Na2B Na2A Na2B Na2A 9 9 -33(4)
Na2A Na2A Na2B Na2A 6_554 9 168.0(10)
Na2A Na2A Na2B Na2A 5 9 6.0(5)
Na2B Na2A Na2B Na2A 5 9 -24.7(15)
O1 Na2A Na2B Na2A 9 9 124(9)
O5B Na2A Na2B Na2A . 9 -90(5)
O1 Na2A Na2B Na2A . 9 58(2)
Na2B Na2A Na2B Na2A 6_554 9 145.0(17)
Na2A Na2A Na2B O2 9 . -37(7)
Na2A Na2A Na2B O2 11_554 . 130(7)
Na2B Na2A Na2B O2 11_554 . -168(8)
Na2B Na2A Na2B O2 9 . -70(10)
Na2A Na2A Na2B O2 6_554 . 131(7)
Na2A Na2A Na2B O2 5 . -31(7)
Na2B Na2A Na2B O2 5 . -62(7)
O1 Na2A Na2B O2 9 . 86(11)
O5B Na2A Na2B O2 . . -127(8)
O1 Na2A Na2B O2 . . 21(5)
Na2B Na2A Na2B O2 6_554 . 108(7)
Na2A Na2A Na2B O5A 9 . 138(5)
Na2A Na2A Na2B O5A 11_554 . -54(5)
Na2B Na2A Na2B O5A 11_554 . 8(4)
Na2B Na2A Na2B O5A 9 . 105(5)
Na2A Na2A Na2B O5A 6_554 . -54(5)
Na2A Na2A Na2B O5A 5 . 144(4)
Na2B Na2A Na2B O5A 5 . 113(5)
O1 Na2A Na2B O5A 9 . -98(9)
O5B Na2A Na2B O5A . . 48(6)
O1 Na2A Na2B O5A . . -164(6)
Na2B Na2A Na2B O5A 6_554 . -77(5)
Na2A Na2A Na2B O1 9 . -58(2)
Na2A Na2A Na2B O1 11_554 . 109(3)
Na2B Na2A Na2B O1 11_554 . 171(4)
Na2B Na2A Na2B O1 9 . -91(6)
Na2A Na2A Na2B O1 6_554 . 109.7(19)
Na2A Na2A Na2B O1 5 . -52(3)
Na2B Na2A Na2B O1 5 . -83(2)
O1 Na2A Na2B O1 9 . 65(9)
O5B Na2A Na2B O1 . . -148(5)
Na2B Na2A Na2B O1 6_554 . 86.8(19)
Na2A Na2A Na2B Na2A 9 6_554 -168.0(10)
Na2A Na2A Na2B Na2A 11_554 6_554 0(3)
Na2B Na2A Na2B Na2A 11_554 6_554 62(3)
Na2B Na2A Na2B Na2A 9 6_554 159(5)
Na2A Na2A Na2B Na2A 5 6_554 -162.0(12)
Na2B Na2A Na2B Na2A 5 6_554 167.4(15)
O1 Na2A Na2B Na2A 9 6_554 -44(9)
O5B Na2A Na2B Na2A . 6_554 102(4)
O1 Na2A Na2B Na2A . 6_554 -109.7(19)
Na2B Na2A Na2B Na2A 6_554 6_554 -22.9(10)
Na2A Na2A Na2B O5A 9 11_554 73(3)
Na2A Na2A Na2B O5A 11_554 11_554 -119(3)
Na2B Na2A Na2B O5A 11_554 11_554 -57(3)
Na2B Na2A Na2B O5A 9 11_554 40(6)
Na2A Na2A Na2B O5A 6_554 11_554 -119(2)
Na2A Na2A Na2B O5A 5 11_554 79(3)
Na2B Na2A Na2B O5A 5 11_554 48(3)
O1 Na2A Na2B O5A 9 11_554 -163(7)
O5B Na2A Na2B O5A . 11_554 -17(3)
O1 Na2A Na2B O5A . 11_554 131(3)
Na2B Na2A Na2B O5A 6_554 11_554 -141.9(19)
Na2A Na2A Na2B O5A 9 7_554 -162(5)
Na2A Na2A Na2B O5A 11_554 7_554 5(6)
Na2B Na2A Na2B O5A 11_554 7_554 67(6)
Na2B Na2A Na2B O5A 9 7_554 165(3)
Na2A Na2A Na2B O5A 6_554 7_554 6(5)
Na2A Na2A Na2B O5A 5 7_554 -156(4)
Na2B Na2A Na2B O5A 5 7_554 173(4)
O1 Na2A Na2B O5A 9 7_554 -39(13)
O5B Na2A Na2B O5A . 7_554 108(7)
O1 Na2A Na2B O5A . 7_554 -104(6)
Na2B Na2A Na2B O5A 6_554 7_554 -17(5)
P1 O2 Na2B Na2A . . -32(7)
Zn1 O2 Na2B Na2A . . 103(6)
Na1 O2 Na2B Na2A 6_554 . -129(6)
P1 O2 Na2B Na2A . 11_554 64(6)
Zn1 O2 Na2B Na2A . 11_554 -161(5)
Na1 O2 Na2B Na2A 6_554 11_554 -34(6)
P1 O2 Na2B Na2B . 11_554 177(14)
Zn1 O2 Na2B Na2B . 11_554 -48(15)
Na1 O2 Na2B Na2B 6_554 11_554 80(14)
P1 O2 Na2B O5B . 11_554 177(4)
Zn1 O2 Na2B O5B . 11_554 -48(4)
Na1 O2 Na2B O5B 6_554 11_554 80(4)
P1 O2 Na2B O5B . . -159(4)
Zn1 O2 Na2B O5B . . -25(4)
Na1 O2 Na2B O5B 6_554 . 103(4)
P1 O2 Na2B Na2A . 9 -51(3)
Zn1 O2 Na2B Na2A . 9 84(3)
Na1 O2 Na2B Na2A 6_554 9 -148(2)
P1 O2 Na2B O5A . . 152.0(18)
Zn1 O2 Na2B O5A . . -73(2)
Na1 O2 Na2B O5A 6_554 . 54(2)
P1 O2 Na2B O1 . . -6.6(11)
Zn1 O2 Na2B O1 . . 127.9(8)
Na1 O2 Na2B O1 6_554 . -104.2(10)
P1 O2 Na2B Na2A . 6_554 82(3)
Zn1 O2 Na2B Na2A . 6_554 -143(3)
Na1 O2 Na2B Na2A 6_554 6_554 -15(4)
P1 O2 Na2B O5A . 11_554 -136(2)
Zn1 O2 Na2B O5A . 11_554 -2(3)
Na1 O2 Na2B O5A 6_554 11_554 126(2)
P1 O2 Na2B O5A . 7_554 113.7(13)
Zn1 O2 Na2B O5A . 7_554 -111.8(15)
Na1 O2 Na2B O5A 6_554 7_554 16.1(18)
P1 O1 Na2B Na2A . . 172(3)
Zn2 O1 Na2B Na2A . . -27(4)
Na2A O1 Na2B Na2A 9 . 25(2)
P1 O1 Na2B Na2A . 11_554 -137(3)
Zn2 O1 Na2B Na2A . 11_554 24(5)
Na2A O1 Na2B Na2A 9 11_554 77(4)
Na2A O1 Na2B Na2A . 11_554 51(3)
P1 O1 Na2B Na2B . 11_554 -176(8)
Zn2 O1 Na2B Na2B . 11_554 -15(10)
Na2A O1 Na2B Na2B 9 11_554 37(8)
Na2A O1 Na2B Na2B . 11_554 12(6)
P1 O1 Na2B O5B . 11_554 15(9)
Zn2 O1 Na2B O5B . 11_554 176(8)
Na2A O1 Na2B O5B 9 11_554 -132(10)
Na2A O1 Na2B O5B . 11_554 -157(11)
P1 O1 Na2B O5B . . 63(8)
Zn2 O1 Na2B O5B . . -135(8)
Na2A O1 Na2B O5B 9 . -83(8)
Na2A O1 Na2B O5B . . -108(9)
P1 O1 Na2B Na2A . 9 146.7(15)
Zn2 O1 Na2B Na2A . 9 -52(3)
Na2A O1 Na2B Na2A . 9 -25(2)
P1 O1 Na2B O2 . . 6.6(11)
Zn2 O1 Na2B O2 . . 167.7(10)
Na2A O1 Na2B O2 9 . -140(2)
Na2A O1 Na2B O2 . . -165(4)
P1 O1 Na2B O5A . . -27(4)
Zn2 O1 Na2B O5A . . 135(4)
Na2A O1 Na2B O5A 9 . -173(6)
Na2A O1 Na2B O5A . . 162(7)
P1 O1 Na2B Na2A . 6_554 -118(2)
Zn2 O1 Na2B Na2A . 6_554 43(4)
Na2A O1 Na2B Na2A 9 6_554 96(3)
Na2A O1 Na2B Na2A . 6_554 70(3)
P1 O1 Na2B O5A . 11_554 88(4)
Zn2 O1 Na2B O5A . 11_554 -110(3)
Na2A O1 Na2B O5A 9 11_554 -58(3)
Na2A O1 Na2B O5A . 11_554 -83(4)
P1 O1 Na2B O5A . 7_554 -47.6(19)
Zn2 O1 Na2B O5A . 7_554 114(2)
Na2A O1 Na2B O5A 9 7_554 166(3)
Na2A O1 Na2B O5A . 7_554 141(4)
Na2A Na2B O5A O5B . 11_554 -74(8)
Na2A Na2B O5A O5B 11_554 11_554 -115(7)
Na2B Na2B O5A O5B 11_554 11_554 -67(7)
O5B Na2B O5A O5B . 11_554 -5(9)
Na2A Na2B O5A O5B 9 11_554 -36(9)
O2 Na2B O5A O5B . 11_554 103(7)
O1 Na2B O5A O5B . 11_554 131(8)
Na2A Na2B O5A O5B 6_554 11_554 -126(7)
O5A Na2B O5A O5B 11_554 11_554 -4(6)
O5A Na2B O5A O5B 7_554 11_554 163(7)
Na2A Na2B O5A Na1 . 11_554 -48(9)
Na2A Na2B O5A Na1 11_554 11_554 -89(6)
Na2B Na2B O5A Na1 11_554 11_554 -42(6)
O5B Na2B O5A Na1 11_554 11_554 26(7)
O5B Na2B O5A Na1 . 11_554 21(6)
Na2A Na2B O5A Na1 9 11_554 -11(10)
O2 Na2B O5A Na1 . 11_554 129(5)
O1 Na2B O5A Na1 . 11_554 157(3)
Na2A Na2B O5A Na1 6_554 11_554 -100(5)
O5A Na2B O5A Na1 11_554 11_554 22(5)
O5A Na2B O5A Na1 7_554 11_554 -171(6)
Na2A Na2B O5A Na2B . 11_554 -7(4)
Na2A Na2B O5A Na2B 11_554 11_554 -48(3)
O5B Na2B O5A Na2B 11_554 11_554 67(7)
O5B Na2B O5A Na2B . 11_554 62(4)
Na2A Na2B O5A Na2B 9 11_554 31(6)
O2 Na2B O5A Na2B . 11_554 170(4)
O1 Na2B O5A Na2B . 11_554 -162(6)
Na2A Na2B O5A Na2B 6_554 11_554 -59(3)
O5A Na2B O5A Na2B 11_554 11_554 64(3)
O5A Na2B O5A Na2B 7_554 11_554 -129(4)
Na2A Na2B O5A Na2B . 7_554 63(5)
Na2A Na2B O5A Na2B 11_554 7_554 22(3)
Na2B Na2B O5A Na2B 11_554 7_554 70(3)
O5B Na2B O5A Na2B 11_554 7_554 137(7)
O5B Na2B O5A Na2B . 7_554 132(4)
Na2A Na2B O5A Na2B 9 7_554 101(6)
O2 Na2B O5A Na2B . 7_554 -120(3)
O1 Na2B O5A Na2B . 7_554 -92(5)
Na2A Na2B O5A Na2B 6_554 7_554 10.9(13)
O5A Na2B O5A Na2B 11_554 7_554 134(3)
O5A Na2B O5A Na2B 7_554 7_554 -59(3)
Na2A Na2B O5B O5B . 11_554 140(11)
Na2A Na2B O5B O5B 11_554 11_554 84(11)
Na2B Na2B O5B O5B 11_554 11_554 101(12)
Na2A Na2B O5B O5B 9 11_554 169(10)
O2 Na2B O5B O5B . 11_554 -69(11)
O5A Na2B O5B O5B . 11_554 5(9)
O1 Na2B O5B O5B . 11_554 -116(13)
Na2A Na2B O5B O5B 6_554 11_554 65(11)
O5A Na2B O5B O5B 11_554 11_554 -171(17)
O5A Na2B O5B O5B 7_554 11_554 -2(11)
Na2A Na2B O5B O5A . 11_554 -49(8)
Na2A Na2B O5B O5A 11_554 11_554 -104(7)
Na2B Na2B O5B O5A 11_554 11_554 -88(8)
O5B Na2B O5B O5A 11_554 11_554 171(17)
Na2A Na2B O5B O5A 9 11_554 -20(8)
O2 Na2B O5B O5A . 11_554 102(7)
O5A Na2B O5B O5A . 11_554 176(8)
O1 Na2B O5B O5A . 11_554 55(12)
Na2A Na2B O5B O5A 6_554 11_554 -124(7)
O5A Na2B O5B O5A 7_554 11_554 169(7)
Na2A Na2B O5B Na2B . 11_554 39(3)
Na2A Na2B O5B Na2B 11_554 11_554 -16(4)
O5B Na2B O5B Na2B 11_554 11_554 -101(12)
Na2A Na2B O5B Na2B 9 11_554 68(4)
O2 Na2B O5B Na2B . 11_554 -170(6)
O5A Na2B O5B Na2B . 11_554 -96(5)
O1 Na2B O5B Na2B . 11_554 143(10)
Na2A Na2B O5B Na2B 6_554 11_554 -36(4)
O5A Na2B O5B Na2B 11_554 11_554 88(8)
O5A Na2B O5B Na2B 7_554 11_554 -103(4)
Na2A Na2B O5B Na1 . . -113(5)
Na2A Na2B O5B Na1 11_554 . -168(4)
Na2B Na2B O5B Na1 11_554 . -152(6)
O5B Na2B O5B Na1 11_554 . 107(11)
Na2A Na2B O5B Na1 9 . -84(5)
O2 Na2B O5B Na1 . . 38(5)
O5A Na2B O5B Na1 . . 113(5)
O1 Na2B O5B Na1 . . -9(11)
Na2A Na2B O5B Na1 6_554 . 172(3)
O5A Na2B O5B Na1 11_554 . -64(7)
O5A Na2B O5B Na1 7_554 . 105(5)
Na2A Na2B O5B Na2A 11_554 . -56(4)
Na2B Na2B O5B Na2A 11_554 . -39(3)
O5B Na2B O5B Na2A 11_554 . -140(11)
Na2A Na2B O5B Na2A 9 . 29(3)
O2 Na2B O5B Na2A . . 151(5)
O5A Na2B O5B Na2A . . -135(4)
O1 Na2B O5B Na2A . . 104(9)
Na2A Na2B O5B Na2A 6_554 . -75(4)
O5A Na2B O5B Na2A 11_554 . 49(8)
O5A Na2B O5B Na2A 7_554 . -142(5)
Na1 Na1 O5B O5B 10_445 11_554 -16(13)
O4 Na1 O5B O5B 6_454 11_554 -107(11)
O3 Na1 O5B O5B 10_445 11_554 78(10)
O4 Na1 O5B O5B 8_455 11_554 -149(9)
O3 Na1 O5B O5B . 11_554 9(10)
O5A Na1 O5B O5B 11_554 11_554 171(15)
O2 Na1 O5B O5B 5 11_554 136(11)
P1 Na1 O5B O5B 5 11_554 107(10)
Zn2 Na1 O5B O5B 1_455 11_554 -126(10)
Zn1 Na1 O5B O5B . 11_554 47(10)
P1 Na1 O5B O5B 9_445 11_554 -14(10)
Na1 Na1 O5B O5A 10_445 11_554 173(4)
O4 Na1 O5B O5A 6_454 11_554 82(5)
O3 Na1 O5B O5A 10_445 11_554 -93(5)
O4 Na1 O5B O5A 8_455 11_554 40(7)
O3 Na1 O5B O5A . 11_554 -162(6)
O2 Na1 O5B O5A 5 11_554 -35(5)
P1 Na1 O5B O5A 5 11_554 -64(5)
Zn2 Na1 O5B O5A 1_455 11_554 64(6)
Zn1 Na1 O5B O5A . 11_554 -124(6)
P1 Na1 O5B O5A 9_445 11_554 175(6)
Na1 Na1 O5B Na2B 10_445 11_554 -158(9)
O4 Na1 O5B Na2B 6_454 11_554 111(11)
O3 Na1 O5B Na2B 10_445 11_554 -64(11)
O4 Na1 O5B Na2B 8_455 11_554 69(11)
O3 Na1 O5B Na2B . 11_554 -133(11)
O5A Na1 O5B Na2B 11_554 11_554 29(8)
O2 Na1 O5B Na2B 5 11_554 -6(11)
P1 Na1 O5B Na2B 5 11_554 -35(11)
Zn2 Na1 O5B Na2B 1_455 11_554 92(10)
Zn1 Na1 O5B Na2B . 11_554 -95(11)
P1 Na1 O5B Na2B 9_445 11_554 -156(11)
Na1 Na1 O5B Na2B 10_445 . -94(5)
O4 Na1 O5B Na2B 6_454 . 175(5)
O3 Na1 O5B Na2B 10_445 . 0(5)
O4 Na1 O5B Na2B 8_455 . 133(4)
O3 Na1 O5B Na2B . . -69(5)
O5A Na1 O5B Na2B 11_554 . 93(7)
O2 Na1 O5B Na2B 5 . 58(5)
P1 Na1 O5B Na2B 5 . 29(5)
Zn2 Na1 O5B Na2B 1_455 . 156(4)
Zn1 Na1 O5B Na2B . . -32(5)
P1 Na1 O5B Na2B 9_445 . -93(5)
Na1 Na1 O5B Na2A 10_445 . -130(4)
O4 Na1 O5B Na2A 6_454 . 139(5)
O3 Na1 O5B Na2A 10_445 . -36(5)
O4 Na1 O5B Na2A 8_455 . 97(4)
O3 Na1 O5B Na2A . . -105(4)
O5A Na1 O5B Na2A 11_554 . 57(5)
O2 Na1 O5B Na2A 5 . 22(4)
P1 Na1 O5B Na2A 5 . -6(4)
Zn2 Na1 O5B Na2A 1_455 . 121(4)
Zn1 Na1 O5B Na2A . . -67(4)
P1 Na1 O5B Na2A 9_445 . -128(4)
Na2A Na2A O5B O5B 9 11_554 -143(12)
Na2A Na2A O5B O5B 11_554 11_554 29(12)
Na2B Na2A O5B O5B . 11_554 -37(11)
Na2B Na2A O5B O5B 11_554 11_554 77(13)
Na2B Na2A O5B O5B 9 11_554 176(11)
Na2A Na2A O5B O5B 6_554 11_554 33(12)
Na2A Na2A O5B O5B 5 11_554 -142(11)
Na2B Na2A O5B O5B 5 11_554 -150(12)
O1 Na2A O5B O5B 9 11_554 118(11)
O1 Na2A O5B O5B . 11_554 -65(12)
Na2B Na2A O5B O5B 6_554 11_554 11(12)
Na2A Na2A O5B O5A 9 11_554 27(8)
Na2A Na2A O5B O5A 11_554 11_554 -161(7)
Na2B Na2A O5B O5A . 11_554 133(8)
Na2B Na2A O5B O5A 11_554 11_554 -112(8)
Na2B Na2A O5B O5A 9 11_554 -14(7)
Na2A Na2A O5B O5A 6_554 11_554 -157(6)
Na2A Na2A O5B O5A 5 11_554 28(7)
Na2B Na2A O5B O5A 5 11_554 20(6)
O1 Na2A O5B O5A 9 11_554 -72(8)
O1 Na2A O5B O5A . 11_554 105(6)
Na2B Na2A O5B O5A 6_554 11_554 -179(6)
Na2A Na2A O5B Na2B 9 11_554 139(7)
Na2A Na2A O5B Na2B 11_554 11_554 -49(4)
Na2B Na2A O5B Na2B . 11_554 -114(6)
Na2B Na2A O5B Na2B 9 11_554 98(5)
Na2A Na2A O5B Na2B 6_554 11_554 -45(4)
Na2A Na2A O5B Na2B 5 11_554 140(5)
Na2B Na2A O5B Na2B 5 11_554 133(5)
O1 Na2A O5B Na2B 9 11_554 41(7)
O1 Na2A O5B Na2B . 11_554 -143(4)
Na2B Na2A O5B Na2B 6_554 11_554 -66(4)
Na2A Na2A O5B Na2B 9 . -106(7)
Na2A Na2A O5B Na2B 11_554 . 66(5)
Na2B Na2A O5B Na2B 11_554 . 114(6)
Na2B Na2A O5B Na2B 9 . -147(4)
Na2A Na2A O5B Na2B 6_554 . 70(4)
Na2A Na2A O5B Na2B 5 . -105(5)
Na2B Na2A O5B Na2B 5 . -113(5)
O1 Na2A O5B Na2B 9 . 155(5)
O1 Na2A O5B Na2B . . -28(4)
Na2B Na2A O5B Na2B 6_554 . 48(4)
Na2A Na2A O5B Na1 9 . -20(7)
Na2A Na2A O5B Na1 11_554 . 152(5)
Na2B Na2A O5B Na1 . . 86(6)
Na2B Na2A O5B Na1 11_554 . -159(7)
Na2B Na2A O5B Na1 9 . -61(5)
Na2A Na2A O5B Na1 6_554 . 156(4)
Na2A Na2A O5B Na1 5 . -19(5)
Na2B Na2A O5B Na1 5 . -26(4)
O1 Na2A O5B Na1 9 . -119(4)
O1 Na2A O5B Na1 . . 58(5)
Na2B Na2A O5B Na1 6_554 . 134(4)
